data_7707248
loop_
_publ_author_name
'Khan, Firoz Shah Tuglak'
'Waldbusser, Amy L.'
'Carrasco, Maria C.'
'Pourhadi, Hadi'
'Hematian, Shabnam'

_publ_section_title
;
 Synthetic, spectroscopic, structural, and electrochemical investigations
 of ferricenium derivatives with weakly coordinating anions: ion pairing,
 substituent, and solvent effects.
;
_journal_issue 21
_journal_name_full 'Dalton transactions (Cambridge, England : 2003)'
_journal_page_first 7433
_journal_page_last 7455
_journal_paper_doi 10.1039/d1dt01192h
_journal_volume 50
_journal_year 2021
_chemical_formula_moiety 'Sb F6, C24 H18 Fe O2'
_chemical_formula_sum 'C24 H18 F6 Fe O2 Sb'
_chemical_formula_weight 629.98
_space_group_crystal_system triclinic
_space_group_IT_number 2
_space_group_name_Hall '-P 1'
_space_group_name_H-M_alt 'P -1'
_atom_sites_solution_hydrogens geom
_atom_sites_solution_primary direct
_atom_sites_solution_secondary difmap
_audit_creation_method SHELXL-2018/3
_audit_update_record
;
2020-11-22 deposited with the CCDC.	2021-04-27 downloaded from the CCDC.
;
_cell_angle_alpha 112.789(6)
_cell_angle_beta 101.780(5)
_cell_angle_gamma 96.453(5)
_cell_formula_units_Z 1
_cell_length_a 7.7836(4)
_cell_length_b 8.1200(5)
_cell_length_c 9.8619(7)
_cell_measurement_reflns_used 8727
_cell_measurement_temperature 100(2)
_cell_measurement_theta_max 30.1850
_cell_measurement_theta_min 2.3900
_cell_volume 549.74(7)
_computing_cell_refinement 'CrysAlisPro 1.171.40.53 (Rigaku OD, 2019)'
_computing_data_collection 'CrysAlisPro 1.171.38.43f (Rigaku OD, 2015)'
_computing_data_reduction 'CrysAlisPro 1.171.40.53 (Rigaku OD, 2019)'
_computing_molecular_graphics 'SHELXTL v6.10 (Sheldrick, 2008)'
_computing_publication_material 'SHELXTL v6.10 (Sheldrick, 2008)'
_computing_structure_refinement 'SHELXL-2018/3 (Sheldrick, 2018)'
_computing_structure_solution 'SHELXT-2018/2 (Sheldrick, 2018)'
_diffrn_ambient_temperature 100(2)
_diffrn_detector_area_resol_mean 10.3321
_diffrn_measured_fraction_theta_full 0.995
_diffrn_measured_fraction_theta_max 0.996
_diffrn_measurement_device_type 'Xcalibur, Atlas, Gemini'
_diffrn_measurement_method '\w scans'
_diffrn_radiation_monochromator graphite
_diffrn_radiation_type MoK\a
_diffrn_radiation_wavelength 0.71073
_diffrn_reflns_av_R_equivalents 0.0532
_diffrn_reflns_av_unetI/netI 0.0316
_diffrn_reflns_Laue_measured_fraction_full 0.995
_diffrn_reflns_Laue_measured_fraction_max 0.996
_diffrn_reflns_limit_h_max 9
_diffrn_reflns_limit_h_min -10
_diffrn_reflns_limit_k_max 10
_diffrn_reflns_limit_k_min -10
_diffrn_reflns_limit_l_max 12
_diffrn_reflns_limit_l_min -12
_diffrn_reflns_number 9888
_diffrn_reflns_point_group_measured_fraction_full 0.995
_diffrn_reflns_point_group_measured_fraction_max 0.996
_diffrn_reflns_theta_full 25.242
_diffrn_reflns_theta_max 27.497
_diffrn_reflns_theta_min 2.735
_diffrn_source 'fine-focus sealed X-ray tube'
_exptl_absorpt_coefficient_mu 1.949
_exptl_absorpt_correction_T_max 0.784
_exptl_absorpt_correction_T_min 0.700
_exptl_absorpt_correction_type gaussian
_exptl_absorpt_process_details
;
CrysAlisPro 1.171.40.53 (Rigaku Oxford Diffraction, 2019)
Numerical absorption correction based on gaussian integration over
			a multifaceted crystal model
Empirical absorption correction using spherical harmonics,
 implemented in SCALE3 ABSPACK scaling algorithm.
;
_exptl_crystal_colour green
_exptl_crystal_density_diffrn 1.903
_exptl_crystal_description 'irregular block'
_exptl_crystal_F_000 309
_exptl_crystal_size_max 0.290
_exptl_crystal_size_mid 0.195
_exptl_crystal_size_min 0.190
_refine_diff_density_max 0.388
_refine_diff_density_min -0.434
_refine_diff_density_rms 0.067
_refine_ls_extinction_method none
_refine_ls_goodness_of_fit_ref 1.056
_refine_ls_hydrogen_treatment constr
_refine_ls_matrix_type full
_refine_ls_number_parameters 157
_refine_ls_number_reflns 2511
_refine_ls_number_restraints 0
_refine_ls_restrained_S_all 1.056
_refine_ls_R_factor_all 0.0180
_refine_ls_R_factor_gt 0.0176
_refine_ls_shift/su_max 0.000
_refine_ls_shift/su_mean 0.000
_refine_ls_structure_factor_coef Fsqd
_refine_ls_weighting_details 'w=1/[\s^2^(Fo^2^)+(0.0174P)^2^+0.2995P] where P=(Fo^2^+2Fc^2^)/3'
_refine_ls_weighting_scheme calc
_refine_ls_wR_factor_gt 0.0451
_refine_ls_wR_factor_ref 0.0453
_reflns_Friedel_coverage 0.000
_reflns_number_gt 2454
_reflns_number_total 2511
_reflns_threshold_expression 'I > 2\s(I)'
_cod_data_source_file d1dt01192h2.cif
_cod_data_source_block Bz2Fc[SbF6]
_cod_depositor_comments 'Adding full bibliography for 7707245--7707255.cif.'
_cod_original_cell_volume 549.74(6)
_cod_database_code 7707248
_shelx_shelxl_version_number 2018/3
_shelx_space_group_comment
;
The symmetry employed for this shelxl refinement is uniquely defined
by the following loop, which should always be used as a source of
symmetry information in preference to the above space-group names.
They are only intended as comments.
;
_shelx_estimated_absorpt_t_min 0.600
_shelx_estimated_absorpt_t_max 0.707
_oxdiff_exptl_absorpt_empirical_full_min 0.804
_oxdiff_exptl_absorpt_empirical_full_max 1.243
_oxdiff_exptl_absorpt_empirical_details
;
Empirical correction (ABSPACK) includes:
- Absorption correction using spherical harmonics
- Frame scaling
;

loop_
_space_group_symop_operation_xyz
'x, y, z'
'-x, -y, -z'

loop_
_atom_site_label
_atom_site_type_symbol
_atom_site_fract_x
_atom_site_fract_y
_atom_site_fract_z
_atom_site_U_iso_or_equiv
_atom_site_adp_type
_atom_site_occupancy
_atom_site_site_symmetry_order
_atom_site_calc_flag
_atom_site_refinement_flags_posn
_atom_site_refinement_flags_adp
_atom_site_refinement_flags_occupancy
_atom_site_disorder_assembly
_atom_site_disorder_group
Fe1 Fe 0.500000 0.000000 0.500000 0.00955(8) Uani 1 2 d S . P . .
O1 O 0.64500(16) 0.23165(16) 0.89194(15) 0.0226(3) Uani 1 1 d . . . . .
Sb1 Sb 0.000000 0.500000 0.500000 0.01335(6) Uani 1 2 d S . P . .
F1 F -0.05685(15) 0.26458(14) 0.34169(13) 0.0301(3) Uani 1 1 d . . . . .
F2 F 0.07617(12) 0.40238(14) 0.64016(13) 0.0236(2) Uani 1 1 d . . . . .
F3 F 0.23325(12) 0.53551(17) 0.47923(16) 0.0301(3) Uani 1 1 d . . . . .
C1 C 0.44625(19) 0.2152(2) 0.67186(19) 0.0124(3) Uani 1 1 d . . . . .
C2 C 0.42256(18) 0.2496(2) 0.53892(19) 0.0124(3) Uani 1 1 d . . . . .
H2 H 0.487320 0.350497 0.531221 0.015 Uiso 1 1 calc R U . . .
C3 C 0.28605(19) 0.1076(2) 0.42034(19) 0.0142(3) Uani 1 1 d . . . . .
H3 H 0.243701 0.096435 0.319097 0.017 Uiso 1 1 calc R U . . .
C4 C 0.22320(19) -0.0152(2) 0.4784(2) 0.0155(3) Uani 1 1 d . . . . .
H4 H 0.130945 -0.122410 0.423120 0.019 Uiso 1 1 calc R U . . .
C5 C 0.32172(19) 0.0495(2) 0.6330(2) 0.0143(3) Uani 1 1 d . . . . .
H5 H 0.307775 -0.006946 0.699465 0.017 Uiso 1 1 calc R U . . .
C6 C 0.5829(2) 0.3174(2) 0.82374(19) 0.0144(3) Uani 1 1 d . . . . .
C7 C 0.64033(19) 0.5190(2) 0.88383(18) 0.0133(3) Uani 1 1 d . . . . .
C8 C 0.7998(2) 0.6050(3) 1.0005(2) 0.0205(4) Uani 1 1 d . . . . .
H8 H 0.866023 0.535488 1.041268 0.025 Uiso 1 1 calc R U . . .
C9 C 0.8610(2) 0.7919(3) 1.0563(2) 0.0256(4) Uani 1 1 d . . . . .
H9 H 0.971202 0.849933 1.133650 0.031 Uiso 1 1 calc R U . . .
C10 C 0.7628(2) 0.8947(2) 1.0003(2) 0.0237(4) Uani 1 1 d . . . . .
H10 H 0.806477 1.022582 1.038001 0.028 Uiso 1 1 calc R U . . .
C11 C 0.6012(2) 0.8114(2) 0.8897(2) 0.0200(3) Uani 1 1 d . . . . .
H11 H 0.531876 0.882795 0.854025 0.024 Uiso 1 1 calc R U . . .
C12 C 0.5397(2) 0.6233(2) 0.83030(19) 0.0156(3) Uani 1 1 d . . . . .
H12 H 0.429122 0.566066 0.753348 0.019 Uiso 1 1 calc R U . . .

loop_
_atom_site_aniso_label
_atom_site_aniso_U_11
_atom_site_aniso_U_22
_atom_site_aniso_U_33
_atom_site_aniso_U_23
_atom_site_aniso_U_13
_atom_site_aniso_U_12
Fe1 0.00925(13) 0.00826(15) 0.01092(19) 0.00355(14) 0.00360(12) 0.00126(10)
O1 0.0331(6) 0.0175(6) 0.0172(7) 0.0085(5) 0.0023(5) 0.0091(5)
Sb1 0.00755(7) 0.01178(9) 0.02112(11) 0.00891(8) 0.00197(6) -0.00016(5)
F1 0.0395(6) 0.0151(5) 0.0275(7) 0.0042(5) 0.0047(5) -0.0002(4)
F2 0.0207(4) 0.0247(5) 0.0289(6) 0.0184(5) 0.0012(4) 0.0022(4)
F3 0.0121(4) 0.0394(7) 0.0517(8) 0.0300(6) 0.0133(5) 0.0061(4)
C1 0.0137(6) 0.0100(7) 0.0145(8) 0.0040(6) 0.0070(6) 0.0053(5)
C2 0.0126(6) 0.0110(7) 0.0154(8) 0.0061(6) 0.0051(6) 0.0043(5)
C3 0.0121(6) 0.0151(7) 0.0151(8) 0.0063(7) 0.0027(6) 0.0045(5)
C4 0.0103(6) 0.0136(7) 0.0223(9) 0.0063(7) 0.0063(6) 0.0029(5)
C5 0.0145(6) 0.0130(7) 0.0186(9) 0.0071(7) 0.0094(6) 0.0043(5)
C6 0.0170(7) 0.0140(7) 0.0135(8) 0.0051(6) 0.0069(6) 0.0054(5)
C7 0.0152(6) 0.0127(7) 0.0114(8) 0.0035(6) 0.0055(6) 0.0029(5)
C8 0.0178(7) 0.0232(9) 0.0163(9) 0.0064(8) 0.0011(7) 0.0027(6)
C9 0.0213(8) 0.0252(9) 0.0188(9) 0.0033(8) -0.0010(7) -0.0053(7)
C10 0.0331(9) 0.0143(8) 0.0183(10) 0.0020(8) 0.0107(8) -0.0041(7)
C11 0.0304(8) 0.0146(8) 0.0174(9) 0.0073(7) 0.0092(7) 0.0063(6)
C12 0.0174(7) 0.0142(7) 0.0127(8) 0.0037(7) 0.0029(6) 0.0029(6)

loop_
_atom_type_symbol
_atom_type_description
_atom_type_scat_dispersion_real
_atom_type_scat_dispersion_imag
_atom_type_scat_source
C C 0.0033 0.0016 'International Tables Vol C Tables 4.2.6.8 and 6.1.1.4'
H H 0.0000 0.0000 'International Tables Vol C Tables 4.2.6.8 and 6.1.1.4'
F F 0.0171 0.0103 'International Tables Vol C Tables 4.2.6.8 and 6.1.1.4'
Fe Fe 0.3463 0.8444 'International Tables Vol C Tables 4.2.6.8 and 6.1.1.4'
O O 0.0106 0.0060 'International Tables Vol C Tables 4.2.6.8 and 6.1.1.4'
Sb Sb -0.5866 1.5461 'International Tables Vol C Tables 4.2.6.8 and 6.1.1.4'

loop_
_geom_angle_atom_site_label_1
_geom_angle_atom_site_label_2
_geom_angle_atom_site_label_3
_geom_angle
_geom_angle_site_symmetry_1
_geom_angle_site_symmetry_3
_geom_angle_publ_flag
C1 Fe1 C1 180.0 . 2_656 ?
C1 Fe1 C5 139.41(6) . 2_656 ?
C1 Fe1 C5 40.59(6) 2_656 2_656 ?
C1 Fe1 C5 40.59(6) . . ?
C1 Fe1 C5 139.41(6) 2_656 . ?
C5 Fe1 C5 180.0 2_656 . ?
C1 Fe1 C2 40.03(6) . . ?
C1 Fe1 C2 139.97(6) 2_656 . ?
C5 Fe1 C2 112.84(6) 2_656 . ?
C5 Fe1 C2 67.16(6) . . ?
C1 Fe1 C2 139.97(6) . 2_656 ?
C1 Fe1 C2 40.03(6) 2_656 2_656 ?
C5 Fe1 C2 67.16(6) 2_656 2_656 ?
C5 Fe1 C2 112.84(6) . 2_656 ?
C2 Fe1 C2 180.0 . 2_656 ?
C1 Fe1 C4 112.94(6) . 2_656 ?
C1 Fe1 C4 67.06(6) 2_656 2_656 ?
C5 Fe1 C4 39.61(7) 2_656 2_656 ?
C5 Fe1 C4 140.39(7) . 2_656 ?
C2 Fe1 C4 113.76(6) . 2_656 ?
C2 Fe1 C4 66.24(6) 2_656 2_656 ?
C1 Fe1 C4 67.06(6) . . ?
C1 Fe1 C4 112.94(6) 2_656 . ?
C5 Fe1 C4 140.39(7) 2_656 . ?
C5 Fe1 C4 39.61(7) . . ?
C2 Fe1 C4 66.24(6) . . ?
C2 Fe1 C4 113.76(6) 2_656 . ?
C4 Fe1 C4 180.0 2_656 . ?
C1 Fe1 C3 113.30(6) . 2_656 ?
C1 Fe1 C3 66.70(6) 2_656 2_656 ?
C5 Fe1 C3 66.47(6) 2_656 2_656 ?
C5 Fe1 C3 113.53(6) . 2_656 ?
C2 Fe1 C3 140.76(6) . 2_656 ?
C2 Fe1 C3 39.24(6) 2_656 2_656 ?
C4 Fe1 C3 39.23(6) 2_656 2_656 ?
C4 Fe1 C3 140.77(6) . 2_656 ?
C1 Fe1 C3 66.70(6) . . ?
C1 Fe1 C3 113.30(6) 2_656 . ?
C5 Fe1 C3 113.53(6) 2_656 . ?
C5 Fe1 C3 66.47(6) . . ?
C2 Fe1 C3 39.24(6) . . ?
C2 Fe1 C3 140.76(6) 2_656 . ?
C4 Fe1 C3 140.76(6) 2_656 . ?
C4 Fe1 C3 39.24(6) . . ?
C3 Fe1 C3 180.0 2_656 . ?
F3 Sb1 F3 180.00(9) 2_566 . ?
F3 Sb1 F1 90.77(6) 2_566 2_566 ?
F3 Sb1 F1 89.22(6) . 2_566 ?
F3 Sb1 F1 89.22(6) 2_566 . ?
F3 Sb1 F1 90.78(5) . . ?
F1 Sb1 F1 180.0 2_566 . ?
F3 Sb1 F2 89.96(5) 2_566 2_566 ?
F3 Sb1 F2 90.04(5) . 2_566 ?
F1 Sb1 F2 89.33(5) 2_566 2_566 ?
F1 Sb1 F2 90.67(5) . 2_566 ?
F3 Sb1 F2 90.04(5) 2_566 . ?
F3 Sb1 F2 89.96(5) . . ?
F1 Sb1 F2 90.67(5) 2_566 . ?
F1 Sb1 F2 89.33(5) . . ?
F2 Sb1 F2 180.0 2_566 . ?
C2 C1 C5 107.32(14) . . ?
C2 C1 C6 129.01(13) . . ?
C5 C1 C6 123.48(14) . . ?
C2 C1 Fe1 71.10(9) . . ?
C5 C1 Fe1 69.76(9) . . ?
C6 C1 Fe1 120.56(10) . . ?
C3 C2 C1 108.24(13) . . ?
C3 C2 Fe1 71.24(8) . . ?
C1 C2 Fe1 68.87(8) . . ?
C3 C2 H2 125.9 . . ?
C1 C2 H2 125.9 . . ?
Fe1 C2 H2 125.6 . . ?
C2 C3 C4 108.28(14) . . ?
C2 C3 Fe1 69.52(8) . . ?
C4 C3 Fe1 69.99(8) . . ?
C2 C3 H3 125.9 . . ?
C4 C3 H3 125.9 . . ?
Fe1 C3 H3 126.2 . . ?
C5 C4 C3 108.12(13) . . ?
C5 C4 Fe1 68.67(8) . . ?
C3 C4 Fe1 70.78(8) . . ?
C5 C4 H4 125.9 . . ?
C3 C4 H4 125.9 . . ?
Fe1 C4 H4 126.2 . . ?
C4 C5 C1 108.05(13) . . ?
C4 C5 Fe1 71.72(9) . . ?
C1 C5 Fe1 69.65(9) . . ?
C4 C5 H5 126.0 . . ?
C1 C5 H5 126.0 . . ?
Fe1 C5 H5 124.3 . . ?
O1 C6 C7 122.33(15) . . ?
O1 C6 C1 118.75(14) . . ?
C7 C6 C1 118.91(13) . . ?
C12 C7 C8 119.67(15) . . ?
C12 C7 C6 122.41(14) . . ?
C8 C7 C6 117.91(14) . . ?
C9 C8 C7 119.74(16) . . ?
C9 C8 H8 120.1 . . ?
C7 C8 H8 120.1 . . ?
C10 C9 C8 120.42(16) . . ?
C10 C9 H9 119.8 . . ?
C8 C9 H9 119.8 . . ?
C11 C10 C9 120.00(16) . . ?
C11 C10 H10 120.0 . . ?
C9 C10 H10 120.0 . . ?
C10 C11 C12 120.23(15) . . ?
C10 C11 H11 119.9 . . ?
C12 C11 H11 119.9 . . ?
C11 C12 C7 119.85(15) . . ?
C11 C12 H12 120.1 . . ?
C7 C12 H12 120.1 . . ?

loop_
_geom_bond_atom_site_label_1
_geom_bond_atom_site_label_2
_geom_bond_distance
_geom_bond_site_symmetry_2
_geom_bond_publ_flag
Fe1 C1 2.0643(16) . ?
Fe1 C1 2.0643(16) 2_656 ?
Fe1 C5 2.0658(15) 2_656 ?
Fe1 C5 2.0659(15) . ?
Fe1 C2 2.0938(14) . ?
Fe1 C2 2.0938(14) 2_656 ?
Fe1 C4 2.1059(14) 2_656 ?
Fe1 C4 2.1059(14) . ?
Fe1 C3 2.1162(14) 2_656 ?
Fe1 C3 2.1162(14) . ?
O1 C6 1.2149(19) . ?
Sb1 F3 1.8712(9) 2_566 ?
Sb1 F3 1.8712(9) . ?
Sb1 F1 1.8717(11) 2_566 ?
Sb1 F1 1.8717(11) . ?
Sb1 F2 1.8736(9) 2_566 ?
Sb1 F2 1.8736(9) . ?
C1 C2 1.424(2) . ?
C1 C5 1.433(2) . ?
C1 C6 1.500(2) . ?
C2 C3 1.414(2) . ?
C2 H2 0.9500 . ?
C3 C4 1.418(2) . ?
C3 H3 0.9500 . ?
C4 C5 1.414(2) . ?
C4 H4 0.9500 . ?
C5 H5 0.9500 . ?
C6 C7 1.486(2) . ?
C7 C12 1.391(2) . ?
C7 C8 1.397(2) . ?
C8 C9 1.384(3) . ?
C8 H8 0.9500 . ?
C9 C10 1.384(3) . ?
C9 H9 0.9500 . ?
C10 C11 1.381(3) . ?
C10 H10 0.9500 . ?
C11 C12 1.390(2) . ?
C11 H11 0.9500 . ?
C12 H12 0.9500 . ?

loop_
_geom_torsion_atom_site_label_1
_geom_torsion_atom_site_label_2
_geom_torsion_atom_site_label_3
_geom_torsion_atom_site_label_4
_geom_torsion
_geom_torsion_site_symmetry_1
_geom_torsion_site_symmetry_2
_geom_torsion_site_symmetry_3
_geom_torsion_site_symmetry_4
_geom_torsion_publ_flag
C5 C1 C2 C3 -0.04(17) . . . . ?
C6 C1 C2 C3 175.11(14) . . . . ?
Fe1 C1 C2 C3 60.64(10) . . . . ?
C5 C1 C2 Fe1 -60.67(10) . . . . ?
C6 C1 C2 Fe1 114.47(15) . . . . ?
C1 C2 C3 C4 0.31(17) . . . . ?
Fe1 C2 C3 C4 59.47(11) . . . . ?
C1 C2 C3 Fe1 -59.15(10) . . . . ?
C2 C3 C4 C5 -0.47(17) . . . . ?
Fe1 C3 C4 C5 58.70(10) . . . . ?
C2 C3 C4 Fe1 -59.18(10) . . . . ?
C3 C4 C5 C1 0.45(17) . . . . ?
Fe1 C4 C5 C1 60.47(10) . . . . ?
C3 C4 C5 Fe1 -60.02(11) . . . . ?
C2 C1 C5 C4 -0.26(17) . . . . ?
C6 C1 C5 C4 -175.73(13) . . . . ?
Fe1 C1 C5 C4 -61.79(11) . . . . ?
C2 C1 C5 Fe1 61.53(10) . . . . ?
C6 C1 C5 Fe1 -113.94(14) . . . . ?
C2 C1 C6 O1 -143.10(16) . . . . ?
C5 C1 C6 O1 31.3(2) . . . . ?
Fe1 C1 C6 O1 -53.44(18) . . . . ?
C2 C1 C6 C7 35.6(2) . . . . ?
C5 C1 C6 C7 -149.99(14) . . . . ?
Fe1 C1 C6 C7 125.24(12) . . . . ?
O1 C6 C7 C12 -162.35(16) . . . . ?
C1 C6 C7 C12 19.0(2) . . . . ?
O1 C6 C7 C8 16.3(2) . . . . ?
C1 C6 C7 C8 -162.29(15) . . . . ?
C12 C7 C8 C9 -3.3(3) . . . . ?
C6 C7 C8 C9 177.99(16) . . . . ?
C7 C8 C9 C10 1.8(3) . . . . ?
C8 C9 C10 C11 1.0(3) . . . . ?
C9 C10 C11 C12 -2.3(3) . . . . ?
C10 C11 C12 C7 0.7(3) . . . . ?
C8 C7 C12 C11 2.1(2) . . . . ?
C6 C7 C12 C11 -179.29(15) . . . . ?
